data_1570496
loop_
_publ_author_name
'Lipilin, Dmitry L.'
'Zubkov, Mikhail O.'
'Kosobokov, Mikhail D.'
'Dilman, Alexander D.'

_publ_section_title
;
 Direct conversion of carboxylic acids to free thiols <i>via</i> radical
 relay acridine photocatalysis enabled by N-O bond cleavage.
;
_journal_issue 2
_journal_name_full 'Chemical science'
_journal_page_first 644
_journal_page_last 650
_journal_paper_doi 10.1039/d3sc05513b
_journal_volume 15
_journal_year 2024
_chemical_formula_moiety 'C19 H21 N O4 S2'
_chemical_formula_sum 'C19 H21 N O4 S2'
_chemical_formula_weight 391.49
_space_group_crystal_system orthorhombic
_space_group_IT_number 19
_space_group_name_Hall 'P 2ac 2ab'
_space_group_name_H-M_alt 'P 21 21 21'
_atom_sites_solution_hydrogens geom
_atom_sites_solution_primary direct
_atom_sites_solution_secondary difmap
_audit_creation_date 2023-05-03
_audit_creation_method
;
Olex2 1.5
(compiled 2021.11.18 svn.ra9532c28 for OlexSys, GUI svn.r6429)
;
_audit_update_record
;
2023-06-20 deposited with the CCDC.	2023-12-05 downloaded from the CCDC.
;
_cell_angle_alpha 90
_cell_angle_beta 90
_cell_angle_gamma 90
_cell_formula_units_Z 4
_cell_length_a 6.29180(10)
_cell_length_b 7.95790(10)
_cell_length_c 37.0360(5)
_cell_measurement_reflns_used 8211
_cell_measurement_temperature 99.9(3)
_cell_measurement_theta_max 77.3020
_cell_measurement_theta_min 2.3760
_cell_volume 1854.37(5)
_computing_cell_refinement 'CrysAlisPro 1.171.42.89a (Rigaku OD, 2023)'
_computing_data_collection 'CrysAlisPro 1.171.42.89a (Rigaku OD, 2023)'
_computing_data_reduction 'CrysAlisPro 1.171.42.89a (Rigaku OD, 2023)'
_computing_molecular_graphics 'Olex2 1.5 (Dolomanov et al., 2009)'
_computing_publication_material 'Olex2 1.5 (Dolomanov et al., 2009)'
_computing_structure_refinement 'XL  (Sheldrick, 2008)'
_computing_structure_solution 'SHELXT 2014/5 (Sheldrick, 2014)'
_diffrn_ambient_environment N~2~
_diffrn_ambient_temperature 99.9(3)
_diffrn_detector 'Hybrid Pixel Array Detector'
_diffrn_detector_area_resol_mean 10.0000
_diffrn_detector_type HyPix
_diffrn_measured_fraction_theta_full 0.998
_diffrn_measured_fraction_theta_max 0.990
_diffrn_measurement_details
;
List of Runs (angles in degrees, time in seconds):

  # Type    Start    End  Width  t~exp~   \w     \q     \k     \f   Frames
#--------------------------------------------------------------------------
  1  \w    -77.00  24.00   0.50    1.00    --  -48.70  91.00 -23.00  202
  2  \w    -40.00  24.00   0.50    1.00    --  -48.70  35.00-153.00  128
  3  \w   -154.00 -81.00   0.50    4.30    --  -86.25-112.00 -31.00  146
  4  \w    103.00 176.00   0.50    4.30    --  107.75 112.00  60.00  146
  5  \w     36.00 106.00   0.50    4.30    --  107.75 -91.00-136.00  140
  6  \w     97.00 178.00   0.50    4.30    --  107.75  35.00-153.00  162
  7  \w   -118.00 -73.00   0.50    1.00    --  -48.70-125.00 -90.00   90
  8  \w    -26.00  26.00   0.50    1.00    --  -48.70  19.00 -90.00  104
  9  \w   -159.00-114.00   0.50    4.30    --  -86.25 -35.00  49.00   90
 10  \w     37.00  62.00   0.50    4.30    --  107.75 -61.00  30.00   50
 11  \w     36.00  71.00   0.50    4.30    --  107.75 -61.00  90.00   70
 12  \w    105.00 133.00   0.50    4.30    --  107.75  45.00 -30.00   56
 13  \w     39.00  64.00   0.50    4.30    --  107.75 -61.00 120.00   50
 14  \w    137.00 171.00   0.50    4.30    --  107.75 125.00  30.00   68
 15  \w     41.00  66.00   0.50    4.30    --  107.75 -68.00 155.69   50
 16  \w     44.00  76.00   0.50    4.30    --  107.75-106.00  33.30   64
 17  \w     36.00  62.00   0.50    4.30    --  107.75 -61.00-120.00   52
 18  \w     39.00  81.00   0.50    4.30    --  107.75 -90.00 169.35   84
 19  \w     95.00 124.00   0.50    4.30    --  107.75 125.00  30.00   58
 20  \w    137.00 163.00   0.50    4.30    --  107.75  45.00 -30.00   52
 21  \w     39.00  71.00   0.50    4.30    --  107.75 -61.00 -60.00   64
 22  \w     80.00 105.00   0.50    4.30    --  107.75-106.00  33.30   50
 23  \w     72.00 102.00   0.50    4.30    --  107.75 -77.00  90.00   60
 24  \w    126.00 156.00   0.50    4.30    --  107.75  30.00   0.00   60
 25  \w     69.00  95.00   0.50    4.30    --  107.75 -95.00 120.00   52
 26  \w     42.00  70.00   0.50    4.30    --  107.75 -61.00-150.00   56
;
_diffrn_measurement_device 'four-circle diffractometer'
_diffrn_measurement_device_type 'XtaLAB Synergy, Dualflex, HyPix'
_diffrn_measurement_method '\w scans'
_diffrn_orient_matrix_type 'CrysAlisPro convention (1999,Acta A55,543-557)'
_diffrn_orient_matrix_UB_11 0.0668701000
_diffrn_orient_matrix_UB_12 -0.0302884000
_diffrn_orient_matrix_UB_13 -0.0394909000
_diffrn_orient_matrix_UB_21 -0.0860493000
_diffrn_orient_matrix_UB_22 0.1746412000
_diffrn_orient_matrix_UB_23 -0.0103807000
_diffrn_orient_matrix_UB_31 0.2192675000
_diffrn_orient_matrix_UB_32 0.0777826000
_diffrn_orient_matrix_UB_33 0.0079583000
_diffrn_radiation_monochromator mirror
_diffrn_radiation_probe x-ray
_diffrn_radiation_type 'Cu K\a'
_diffrn_radiation_wavelength 1.54184
_diffrn_reflns_av_R_equivalents 0.0488
_diffrn_reflns_av_unetI/netI 0.0348
_diffrn_reflns_Laue_measured_fraction_full 0.998
_diffrn_reflns_Laue_measured_fraction_max 0.990
_diffrn_reflns_limit_h_max 7
_diffrn_reflns_limit_h_min -6
_diffrn_reflns_limit_k_max 10
_diffrn_reflns_limit_k_min -10
_diffrn_reflns_limit_l_max 46
_diffrn_reflns_limit_l_min -46
_diffrn_reflns_number 13457
_diffrn_reflns_point_group_measured_fraction_full 0.992
_diffrn_reflns_point_group_measured_fraction_max 0.960
_diffrn_reflns_theta_full 67.684
_diffrn_reflns_theta_max 77.798
_diffrn_reflns_theta_min 2.386
_diffrn_source 'micro-focus sealed X-ray tube'
_diffrn_source_type 'PhotonJet (Cu) X-ray Source'
_exptl_absorpt_coefficient_mu 2.815
_exptl_absorpt_correction_T_max 1.00000
_exptl_absorpt_correction_T_min 0.53768
_exptl_absorpt_correction_type multi-scan
_exptl_absorpt_process_details
;
CrysAlisPro 1.171.42.89a (Rigaku Oxford Diffraction, 2023)
Empirical absorption correction using spherical harmonics,
implemented in SCALE3 ABSPACK scaling algorithm.
;
_exptl_crystal_colour colourless
_exptl_crystal_density_diffrn 1.402
_exptl_crystal_density_method 'not measured'
_exptl_crystal_description block
_exptl_crystal_F_000 824
_exptl_crystal_size_max 0.5
_exptl_crystal_size_mid 0.3
_exptl_crystal_size_min 0.3
_refine_diff_density_max 0.517
_refine_diff_density_min -0.437
_refine_diff_density_rms 0.069
_refine_ls_abs_structure_details
;
 Refined as an inversion twin.
;
_refine_ls_abs_structure_Flack 0.18(3)
_refine_ls_extinction_method none
_refine_ls_goodness_of_fit_ref 1.086
_refine_ls_hydrogen_treatment constr
_refine_ls_matrix_type full
_refine_ls_number_parameters 237
_refine_ls_number_reflns 3782
_refine_ls_number_restraints 0
_refine_ls_restrained_S_all 1.086
_refine_ls_R_factor_all 0.0481
_refine_ls_R_factor_gt 0.0463
_refine_ls_shift/su_max 0.000
_refine_ls_shift/su_mean 0.000
_refine_ls_structure_factor_coef Fsqd
_refine_ls_weighting_details 'w=1/[\s^2^(Fo^2^)+(0.0552P)^2^+2.2477P] where P=(Fo^2^+2Fc^2^)/3'
_refine_ls_weighting_scheme calc
_refine_ls_wR_factor_gt 0.1209
_refine_ls_wR_factor_ref 0.1219
_reflns_Friedel_coverage 0.650
_reflns_Friedel_fraction_full 0.983
_reflns_Friedel_fraction_max 0.917
_reflns_number_gt 3618
_reflns_number_total 3782
_reflns_threshold_expression 'I > 2\s(I)'
_cod_data_source_file d3sc05513b2.cif
_cod_data_source_block km1765-1
_cod_depositor_comments 'Adding full bibliography for 1570496.cif.'
_cod_database_code 1570496
_shelx_shelxl_version_number 2018/3
_chemical_oxdiff_formula C19H21NO4S2
_chemical_oxdiff_usercomment KM1765-1
_shelx_space_group_comment
;
The symmetry employed for this shelxl refinement is uniquely defined
by the following loop, which should always be used as a source of
symmetry information in preference to the above space-group names.
They are only intended as comments.
;
_olex2_refinement_description
;
1. Twinned data refinement
 Scales: 0.82(3)
 0.18(3)
2. Fixed Uiso
 At 1.2 times of:
  All C(H) groups, All C(H,H) groups
 At 1.5 times of:
  All C(H,H,H) groups
3.a Ternary CH refined with riding coordinates:
 C10(H10)
3.b Secondary CH2 refined with riding coordinates:
 C8(H8A,H8B), C9(H9A,H9B), C11(H11A,H11B), C12(H12A,H12B)
3.c Aromatic/amide H refined with riding coordinates:
 C3(H3), C4(H4), C6(H6), C7(H7), C15(H15), C16(H16), C17(H17), C18(H18),
 C19(H19)
3.d Idealised Me refined as rotating group:
 C1(H1A,H1B,H1C)
;
_olex2_submission_special_instructions 'No special instructions were received'
_oxdiff_exptl_absorpt_empirical_details
;
Empirical correction (ABSPACK) includes:
- Absorption correction using spherical harmonics
- Frame scaling
;
_oxdiff_exptl_absorpt_empirical_full_max 1.662
_oxdiff_exptl_absorpt_empirical_full_min 0.545

loop_
_space_group_symop_operation_xyz
'x, y, z'
'-x+1/2, -y, z+1/2'
'-x, y+1/2, -z+1/2'
'x+1/2, -y+1/2, -z'

loop_
_atom_site_label
_atom_site_type_symbol
_atom_site_fract_x
_atom_site_fract_y
_atom_site_fract_z
_atom_site_U_iso_or_equiv
_atom_site_adp_type
_atom_site_occupancy
_atom_site_site_symmetry_order
_atom_site_calc_flag
_atom_site_refinement_flags_posn
_atom_site_refinement_flags_adp
_atom_site_refinement_flags_occupancy
_atom_site_disorder_assembly
_atom_site_disorder_group
S1 S 0.37217(15) 0.49402(12) 0.41610(2) 0.0220(2) Uani 1 1 d . . . . .
O1 O 0.4889(6) 0.3489(3) 0.42748(8) 0.0278(7) Uani 1 1 d . . . . .
N1 N 0.4128(5) 0.5116(4) 0.37251(8) 0.0218(6) Uani 1 1 d . . . . .
C1 C 0.7590(8) 1.1089(6) 0.48641(12) 0.0319(10) Uani 1 1 d . . . . .
H1A H 0.909566 1.087908 0.491457 0.048 Uiso 1 1 calc R U . . .
H1B H 0.684869 1.134940 0.509004 0.048 Uiso 1 1 calc R U . . .
H1C H 0.745844 1.204106 0.469774 0.048 Uiso 1 1 calc R U . . .
S2 S 0.48078(15) 0.49610(15) 0.25170(2) 0.0278(2) Uani 1 1 d . . . . .
O2 O 0.1466(4) 0.4986(4) 0.42112(7) 0.0276(6) Uani 1 1 d . . . . .
C2 C 0.6618(6) 0.9551(5) 0.46954(10) 0.0223(8) Uani 1 1 d . . . . .
O3 O 0.8616(5) 0.6438(4) 0.24626(8) 0.0277(6) Uani 1 1 d . . . . .
C3 C 0.4558(7) 0.9597(5) 0.45547(10) 0.0234(8) Uani 1 1 d . . . . .
H3 H 0.376049 1.060859 0.456945 0.028 Uiso 1 1 calc R U . . .
C4 C 0.3659(7) 0.8199(5) 0.43944(10) 0.0221(8) Uani 1 1 d . . . . .
H4 H 0.225695 0.824724 0.429956 0.027 Uiso 1 1 calc R U . . .
O4 O 0.7111(4) 0.5162(5) 0.19735(7) 0.0295(6) Uani 1 1 d . . . . .
C5 C 0.4838(7) 0.6713(5) 0.43735(10) 0.0222(8) Uani 1 1 d . . . . .
C6 C 0.6887(7) 0.6632(5) 0.45108(11) 0.0243(8) Uani 1 1 d . . . . .
H6 H 0.768578 0.562192 0.449446 0.029 Uiso 1 1 calc R U . . .
C7 C 0.7752(7) 0.8051(5) 0.46724(11) 0.0241(8) Uani 1 1 d . . . . .
H7 H 0.914801 0.799678 0.476943 0.029 Uiso 1 1 calc R U . . .
C8 C 0.2781(7) 0.6304(5) 0.35228(11) 0.0240(8) Uani 1 1 d . . . . .
H8A H 0.334833 0.745911 0.354672 0.029 Uiso 1 1 calc R U . . .
H8B H 0.131526 0.628826 0.362011 0.029 Uiso 1 1 calc R U . . .
C9 C 0.2770(7) 0.5779(6) 0.31270(11) 0.0255(8) Uani 1 1 d . . . . .
H9A H 0.192059 0.659092 0.298497 0.031 Uiso 1 1 calc R U . . .
H9B H 0.209888 0.465879 0.310328 0.031 Uiso 1 1 calc R U . . .
C10 C 0.5036(6) 0.5712(5) 0.29781(10) 0.0217(8) Uani 1 1 d . . . . .
H10 H 0.564106 0.687383 0.297562 0.026 Uiso 1 1 calc R U . . .
C11 C 0.6449(6) 0.4586(5) 0.32109(10) 0.0236(8) Uani 1 1 d . . . . .
H11A H 0.596512 0.340613 0.318990 0.028 Uiso 1 1 calc R U . . .
H11B H 0.793163 0.464643 0.312249 0.028 Uiso 1 1 calc R U . . .
C12 C 0.6372(6) 0.5126(6) 0.36053(9) 0.0237(7) Uani 1 1 d . . . . .
H12A H 0.721877 0.434267 0.375504 0.028 Uiso 1 1 calc R U . . .
H12B H 0.697741 0.626787 0.363194 0.028 Uiso 1 1 calc R U . . .
C13 C 0.7201(6) 0.5665(5) 0.23248(11) 0.0232(8) Uani 1 1 d . . . . .
C14 C 0.8854(6) 0.5398(5) 0.17417(10) 0.0223(8) Uani 1 1 d . . . . .
C15 C 0.8439(7) 0.6195(5) 0.14169(11) 0.0253(8) Uani 1 1 d . . . . .
H15 H 0.707271 0.664720 0.136746 0.030 Uiso 1 1 calc R U . . .
C16 C 1.0065(7) 0.6318(6) 0.11653(11) 0.0271(9) Uani 1 1 d . . . . .
H16 H 0.980877 0.685295 0.094013 0.033 Uiso 1 1 calc R U . . .
C17 C 1.2063(7) 0.5666(6) 0.12398(11) 0.0277(9) Uani 1 1 d . . . . .
H17 H 1.317222 0.575195 0.106672 0.033 Uiso 1 1 calc R U . . .
C18 C 1.2428(6) 0.4886(6) 0.15698(11) 0.0259(8) Uani 1 1 d . . . . .
H18 H 1.379933 0.445093 0.162213 0.031 Uiso 1 1 calc R U . . .
C19 C 1.0827(6) 0.4735(5) 0.18226(11) 0.0252(8) Uani 1 1 d . . . . .
H19 H 1.107576 0.418883 0.204675 0.030 Uiso 1 1 calc R U . . .

loop_
_atom_site_aniso_label
_atom_site_aniso_U_11
_atom_site_aniso_U_22
_atom_site_aniso_U_33
_atom_site_aniso_U_23
_atom_site_aniso_U_13
_atom_site_aniso_U_12
S1 0.0239(4) 0.0185(4) 0.0237(4) 0.0009(4) 0.0038(3) -0.0006(4)
O1 0.0380(18) 0.0167(13) 0.0287(14) 0.0029(11) 0.0033(13) 0.0060(13)
N1 0.0198(15) 0.0192(14) 0.0263(15) -0.0017(14) -0.0004(11) 0.0049(14)
C1 0.038(3) 0.025(2) 0.032(2) 0.0006(16) -0.0065(19) -0.007(2)
S2 0.0251(5) 0.0349(5) 0.0234(4) -0.0035(4) 0.0010(3) -0.0086(5)
O2 0.0246(13) 0.0272(13) 0.0309(13) -0.0022(13) 0.0065(11) -0.0076(15)
C2 0.023(2) 0.0209(19) 0.0227(17) 0.0025(14) 0.0012(15) -0.0039(15)
O3 0.0220(14) 0.0309(15) 0.0303(14) -0.0048(12) 0.0010(12) -0.0025(13)
C3 0.026(2) 0.0187(19) 0.0252(18) 0.0011(14) 0.0004(15) 0.0039(15)
C4 0.0174(18) 0.0225(18) 0.0265(19) 0.0034(14) 0.0001(15) 0.0006(16)
O4 0.0189(13) 0.0454(18) 0.0242(12) -0.0033(14) 0.0011(10) -0.0047(14)
C5 0.023(2) 0.0232(19) 0.0205(18) 0.0023(14) 0.0034(15) 0.0040(17)
C6 0.024(2) 0.023(2) 0.0253(18) 0.0017(16) 0.0011(15) 0.0042(16)
C7 0.020(2) 0.029(2) 0.0233(18) 0.0045(15) -0.0011(15) 0.0021(16)
C8 0.0181(19) 0.0254(19) 0.0283(19) 0.0010(16) 0.0010(15) 0.0047(16)
C9 0.0170(19) 0.029(2) 0.030(2) 0.0026(16) -0.0020(15) 0.0015(17)
C10 0.0186(19) 0.0247(18) 0.0220(17) -0.0004(14) 0.0005(14) 0.0003(16)
C11 0.0171(18) 0.026(2) 0.0277(19) 0.0007(14) 0.0015(15) 0.0052(15)
C12 0.0177(17) 0.0265(18) 0.0267(17) 0.0048(16) 0.0011(14) 0.0037(19)
C13 0.0181(18) 0.0251(18) 0.0264(18) 0.0012(15) -0.0015(15) 0.0022(16)
C14 0.0159(17) 0.026(2) 0.0253(18) -0.0038(14) 0.0025(14) -0.0033(15)
C15 0.022(2) 0.0242(19) 0.029(2) 0.0012(15) -0.0007(16) 0.0020(16)
C16 0.024(2) 0.029(2) 0.0284(19) 0.0037(16) -0.0004(16) -0.0005(18)
C17 0.026(2) 0.029(2) 0.029(2) -0.0053(17) 0.0034(17) -0.0011(17)
C18 0.0171(17) 0.0251(19) 0.0356(19) -0.0042(18) -0.0014(14) 0.0005(19)
C19 0.0211(19) 0.028(2) 0.0262(18) 0.0022(16) -0.0053(14) -0.0029(16)

loop_
_atom_type_symbol
_atom_type_description
_atom_type_scat_dispersion_real
_atom_type_scat_dispersion_imag
_atom_type_scat_source
C C 0.0181 0.0091 'International Tables Vol C Tables 4.2.6.8 and 6.1.1.4'
H H 0.0000 0.0000 'International Tables Vol C Tables 4.2.6.8 and 6.1.1.4'
N N 0.0311 0.0180 'International Tables Vol C Tables 4.2.6.8 and 6.1.1.4'
O O 0.0492 0.0322 'International Tables Vol C Tables 4.2.6.8 and 6.1.1.4'
S S 0.3331 0.5567 'International Tables Vol C Tables 4.2.6.8 and 6.1.1.4'

loop_
_geom_angle_atom_site_label_1
_geom_angle_atom_site_label_2
_geom_angle_atom_site_label_3
_geom_angle
_geom_angle_site_symmetry_1
_geom_angle_site_symmetry_3
_geom_angle_publ_flag
O1 S1 N1 106.18(17) . . ?
O1 S1 O2 119.4(2) . . ?
O1 S1 C5 108.04(18) . . ?
N1 S1 C5 108.02(18) . . ?
O2 S1 N1 106.27(16) . . ?
O2 S1 C5 108.5(2) . . ?
C8 N1 S1 117.7(3) . . ?
C8 N1 C12 113.1(3) . . ?
C12 N1 S1 116.4(2) . . ?
H1A C1 H1B 109.5 . . ?
H1A C1 H1C 109.5 . . ?
H1B C1 H1C 109.5 . . ?
C2 C1 H1A 109.5 . . ?
C2 C1 H1B 109.5 . . ?
C2 C1 H1C 109.5 . . ?
C13 S2 C10 102.03(19) . . ?
C3 C2 C1 120.7(4) . . ?
C7 C2 C1 121.0(4) . . ?
C7 C2 C3 118.3(4) . . ?
C2 C3 H3 119.4 . . ?
C4 C3 C2 121.3(4) . . ?
C4 C3 H3 119.4 . . ?
C3 C4 H4 120.4 . . ?
C3 C4 C5 119.2(4) . . ?
C5 C4 H4 120.4 . . ?
C13 O4 C14 120.8(3) . . ?
C4 C5 S1 119.4(3) . . ?
C6 C5 S1 119.8(3) . . ?
C6 C5 C4 120.8(4) . . ?
C5 C6 H6 120.5 . . ?
C5 C6 C7 119.0(4) . . ?
C7 C6 H6 120.5 . . ?
C2 C7 H7 119.3 . . ?
C6 C7 C2 121.5(4) . . ?
C6 C7 H7 119.3 . . ?
N1 C8 H8A 110.0 . . ?
N1 C8 H8B 110.0 . . ?
N1 C8 C9 108.4(3) . . ?
H8A C8 H8B 108.4 . . ?
C9 C8 H8A 110.0 . . ?
C9 C8 H8B 110.0 . . ?
C8 C9 H9A 109.5 . . ?
C8 C9 H9B 109.5 . . ?
C8 C9 C10 110.6(3) . . ?
H9A C9 H9B 108.1 . . ?
C10 C9 H9A 109.5 . . ?
C10 C9 H9B 109.5 . . ?
S2 C10 H10 109.0 . . ?
C9 C10 S2 106.1(3) . . ?
C9 C10 H10 109.0 . . ?
C11 C10 S2 112.6(3) . . ?
C11 C10 C9 111.0(3) . . ?
C11 C10 H10 109.0 . . ?
C10 C11 H11A 109.5 . . ?
C10 C11 H11B 109.5 . . ?
H11A C11 H11B 108.0 . . ?
C12 C11 C10 110.9(3) . . ?
C12 C11 H11A 109.5 . . ?
C12 C11 H11B 109.5 . . ?
N1 C12 C11 108.4(3) . . ?
N1 C12 H12A 110.0 . . ?
N1 C12 H12B 110.0 . . ?
C11 C12 H12A 110.0 . . ?
C11 C12 H12B 110.0 . . ?
H12A C12 H12B 108.4 . . ?
O3 C13 S2 129.0(3) . . ?
O3 C13 O4 126.1(4) . . ?
O4 C13 S2 104.9(3) . . ?
C15 C14 O4 116.4(4) . . ?
C19 C14 O4 121.2(3) . . ?
C19 C14 C15 122.2(4) . . ?
C14 C15 H15 120.8 . . ?
C14 C15 C16 118.5(4) . . ?
C16 C15 H15 120.8 . . ?
C15 C16 H16 119.7 . . ?
C15 C16 C17 120.5(4) . . ?
C17 C16 H16 119.7 . . ?
C16 C17 H17 120.3 . . ?
C16 C17 C18 119.4(4) . . ?
C18 C17 H17 120.3 . . ?
C17 C18 H18 119.5 . . ?
C19 C18 C17 121.0(4) . . ?
C19 C18 H18 119.5 . . ?
C14 C19 H19 120.8 . . ?
C18 C19 C14 118.4(4) . . ?
C18 C19 H19 120.8 . . ?

loop_
_geom_bond_atom_site_label_1
_geom_bond_atom_site_label_2
_geom_bond_distance
_geom_bond_site_symmetry_2
_geom_bond_publ_flag
S1 O1 1.432(3) . ?
S1 N1 1.641(3) . ?
S1 O2 1.432(3) . ?
S1 C5 1.761(4) . ?
N1 C8 1.474(5) . ?
N1 C12 1.480(5) . ?
C1 H1A 0.9800 . ?
C1 H1B 0.9800 . ?
C1 H1C 0.9800 . ?
C1 C2 1.504(6) . ?
S2 C10 1.815(4) . ?
S2 C13 1.757(4) . ?
C2 C3 1.398(6) . ?
C2 C7 1.394(6) . ?
O3 C13 1.197(5) . ?
C3 H3 0.9500 . ?
C3 C4 1.382(6) . ?
C4 H4 0.9500 . ?
C4 C5 1.398(6) . ?
O4 C13 1.362(5) . ?
O4 C14 1.405(5) . ?
C5 C6 1.387(6) . ?
C6 H6 0.9500 . ?
C6 C7 1.389(6) . ?
C7 H7 0.9500 . ?
C8 H8A 0.9900 . ?
C8 H8B 0.9900 . ?
C8 C9 1.524(6) . ?
C9 H9A 0.9900 . ?
C9 H9B 0.9900 . ?
C9 C10 1.530(6) . ?
C10 H10 1.0000 . ?
C10 C11 1.528(5) . ?
C11 H11A 0.9900 . ?
C11 H11B 0.9900 . ?
C11 C12 1.524(5) . ?
C12 H12A 0.9900 . ?
C12 H12B 0.9900 . ?
C14 C15 1.385(6) . ?
C14 C19 1.382(6) . ?
C15 H15 0.9500 . ?
C15 C16 1.387(6) . ?
C16 H16 0.9500 . ?
C16 C17 1.388(6) . ?
C17 H17 0.9500 . ?
C17 C18 1.390(6) . ?
C18 H18 0.9500 . ?
C18 C19 1.381(6) . ?
C19 H19 0.9500 . ?

loop_
_geom_torsion_atom_site_label_1
_geom_torsion_atom_site_label_2
_geom_torsion_atom_site_label_3
_geom_torsion_atom_site_label_4
_geom_torsion
_geom_torsion_site_symmetry_1
_geom_torsion_site_symmetry_2
_geom_torsion_site_symmetry_3
_geom_torsion_site_symmetry_4
_geom_torsion_publ_flag
S1 N1 C8 C9 -157.4(3) . . . . ?
S1 N1 C12 C11 157.3(3) . . . . ?
S1 C5 C6 C7 179.0(3) . . . . ?
O1 S1 N1 C8 168.1(3) . . . . ?
O1 S1 N1 C12 -52.8(4) . . . . ?
O1 S1 C5 C4 -161.6(3) . . . . ?
O1 S1 C5 C6 19.9(4) . . . . ?
N1 S1 C5 C4 84.0(3) . . . . ?
N1 S1 C5 C6 -94.6(3) . . . . ?
N1 C8 C9 C10 -56.8(4) . . . . ?
C1 C2 C3 C4 179.1(4) . . . . ?
C1 C2 C7 C6 -178.7(4) . . . . ?
S2 C10 C11 C12 -172.7(3) . . . . ?
O2 S1 N1 C8 40.1(3) . . . . ?
O2 S1 N1 C12 179.1(3) . . . . ?
O2 S1 C5 C4 -30.8(4) . . . . ?
O2 S1 C5 C6 150.6(3) . . . . ?
C2 C3 C4 C5 0.1(6) . . . . ?
C3 C2 C7 C6 0.7(6) . . . . ?
C3 C4 C5 S1 -178.6(3) . . . . ?
C3 C4 C5 C6 -0.1(6) . . . . ?
C4 C5 C6 C7 0.5(6) . . . . ?
O4 C14 C15 C16 -174.1(4) . . . . ?
O4 C14 C19 C18 174.5(4) . . . . ?
C5 S1 N1 C8 -76.2(3) . . . . ?
C5 S1 N1 C12 62.9(4) . . . . ?
C5 C6 C7 C2 -0.8(6) . . . . ?
C7 C2 C3 C4 -0.4(6) . . . . ?
C8 N1 C12 C11 -61.8(4) . . . . ?
C8 C9 C10 S2 176.8(3) . . . . ?
C8 C9 C10 C11 54.2(5) . . . . ?
C9 C10 C11 C12 -53.9(4) . . . . ?
C10 S2 C13 O3 0.1(5) . . . . ?
C10 S2 C13 O4 -179.0(3) . . . . ?
C10 C11 C12 N1 56.0(4) . . . . ?
C12 N1 C8 C9 62.3(4) . . . . ?
C13 S2 C10 C9 158.8(3) . . . . ?
C13 S2 C10 C11 -79.6(3) . . . . ?
C13 O4 C14 C15 -128.1(4) . . . . ?
C13 O4 C14 C19 57.3(6) . . . . ?
C14 O4 C13 S2 -174.9(3) . . . . ?
C14 O4 C13 O3 6.0(7) . . . . ?
C14 C15 C16 C17 -0.5(6) . . . . ?
C15 C14 C19 C18 0.3(6) . . . . ?
C15 C16 C17 C18 -0.1(7) . . . . ?
C16 C17 C18 C19 0.7(7) . . . . ?
C17 C18 C19 C14 -0.8(6) . . . . ?
C19 C14 C15 C16 0.4(6) . . . . ?

loop_
_twin_individual_id
_twin_individual_mass_fraction_refined
1 0.82(3)
2 0.18(3)
